data_7015362
loop_
_publ_author_name
'Cao, Gao-Juan'
'Lin, Jian'
'Fang, Wei-Hui'
'Zheng, Shou-Tian'
'Yang, Guo-Yu'

_publ_section_title
;
 Open-framework aluminoborates co-templated by two types of primary
 amines.
;
_journal_issue 12
_journal_name_full 'Dalton transactions (Cambridge, England : 2003)'
_journal_page_first 2940
_journal_page_last 2946
_journal_paper_doi 10.1039/c0dt01537g
_journal_volume 40
_journal_year 2011
_chemical_formula_sum 'C3 H18 Al B5 N2 O12'
_chemical_formula_weight 355.22
_chemical_name_systematic
;
?
;
_space_group_IT_number 33
_symmetry_cell_setting orthorhombic
_symmetry_space_group_name_Hall 'P 2c -2n'
_symmetry_space_group_name_H-M 'P n a 21'
_atom_sites_solution_hydrogens geom
_atom_sites_solution_primary direct
_atom_sites_solution_secondary difmap
_audit_creation_method SHELXL-97
_cell_angle_alpha 90.00
_cell_angle_beta 90.00
_cell_angle_gamma 90.00
_cell_formula_units_Z 4
_cell_length_a 13.458(11)
_cell_length_b 15.599(14)
_cell_length_c 7.326(6)
_cell_measurement_reflns_used 3816
_cell_measurement_temperature 293(2)
_cell_measurement_theta_max 27.4256
_cell_measurement_theta_min 2.0006
_cell_volume 1538(2)
_computing_cell_refinement 'CrystalClear (Rigaku Corp., 2000)'
_computing_data_collection 'CrystalClear (Rigaku Corp., 2000)'
_computing_data_reduction 'CrystalClear (Rigaku Corp., 2000)'
_computing_molecular_graphics SHELXTL
_computing_publication_material SHELXTL
_computing_structure_refinement 'SHELXL-97 (Sheldrick, 1997)'
_computing_structure_solution 'SHELXS-97 (Sheldrick, 1990)'
_diffrn_ambient_temperature 293(2)
_diffrn_measured_fraction_theta_full 0.998
_diffrn_measured_fraction_theta_max 0.998
_diffrn_measurement_device_type 'SCXmini CCD'
_diffrn_measurement_method dtprofit.ref
_diffrn_radiation_monochromator graphite
_diffrn_radiation_source 'fine-focus sealed tube'
_diffrn_radiation_type MoK\a
_diffrn_radiation_wavelength 0.71073
_diffrn_reflns_av_R_equivalents 0.0511
_diffrn_reflns_av_sigmaI/netI 0.0518
_diffrn_reflns_limit_h_max 17
_diffrn_reflns_limit_h_min -17
_diffrn_reflns_limit_k_max 18
_diffrn_reflns_limit_k_min -20
_diffrn_reflns_limit_l_max 9
_diffrn_reflns_limit_l_min -9
_diffrn_reflns_number 11214
_diffrn_reflns_theta_full 27.40
_diffrn_reflns_theta_max 27.40
_diffrn_reflns_theta_min 3.02
_diffrn_standards_decay_% none
_diffrn_standards_interval_count none
_diffrn_standards_interval_time none
_diffrn_standards_number none
_exptl_absorpt_coefficient_mu 0.192
_exptl_absorpt_correction_T_max 1.0000
_exptl_absorpt_correction_T_min 0.7483
_exptl_absorpt_correction_type multi-scan
_exptl_absorpt_process_details 'SADABS (Sheldrick, 1996)'
_exptl_crystal_colour Colorless
_exptl_crystal_density_diffrn 1.534
_exptl_crystal_density_method 'not measured'
_exptl_crystal_description Prism
_exptl_crystal_F_000 736
_exptl_crystal_size_max 0.2000
_exptl_crystal_size_mid 0.2000
_exptl_crystal_size_min 0.1000
_refine_diff_density_max 0.539
_refine_diff_density_min -0.377
_refine_diff_density_rms 0.079
_refine_ls_abs_structure_details 'Flack H D (1983), Acta Cryst. A39, 876-881'
_refine_ls_abs_structure_Flack 0.3(3)
_refine_ls_extinction_coef 0.0025(16)
_refine_ls_extinction_expression Fc^*^=kFc[1+0.001xFc^2^\l^3^/sin(2\q)]^-1/4^
_refine_ls_extinction_method SHELXL
_refine_ls_goodness_of_fit_ref 1.088
_refine_ls_hydrogen_treatment constr
_refine_ls_matrix_type full
_refine_ls_number_parameters 213
_refine_ls_number_reflns 3460
_refine_ls_number_restraints 1
_refine_ls_restrained_S_all 1.088
_refine_ls_R_factor_all 0.0907
_refine_ls_R_factor_gt 0.0690
_refine_ls_shift/su_max 0.000
_refine_ls_shift/su_mean 0.000
_refine_ls_structure_factor_coef Fsqd
_refine_ls_weighting_details 'calc w=1/[\s^2^(Fo^2^)+(0.1000P)^2^+0.0000P] where P=(Fo^2^+2Fc^2^)/3'
_refine_ls_weighting_scheme calc
_refine_ls_wR_factor_gt 0.1653
_refine_ls_wR_factor_ref 0.1811
_reflns_number_gt 2494
_reflns_number_total 3460
_reflns_threshold_expression >2sigma(I)
_cod_data_source_file c0dt01537g.txt
_cod_data_source_block 4
_cod_depositor_comments
;
The following automatic conversions were performed:
'_exptl_absorpt_correction_type' value 'Multi-scan' changed to
'multi-scan' according to
'/home/saulius/struct/CIF-dictionaries/cif_core.dic' dictionary named
'cif_core.dic' version 2.4.1 from 2010-06-29.

Automatic conversion script
Id: cif_fix_enum 1555 2011-01-17 13:19:09Z saulius 
;
_cod_original_sg_symbol_H-M Pna21
_cod_database_code 7015362

loop_
_symmetry_equiv_pos_as_xyz
'x, y, z'
'-x, -y, z+1/2'
'-x+1/2, y+1/2, z+1/2'
'x+1/2, -y+1/2, z'

loop_
_atom_site_label
_atom_site_type_symbol
_atom_site_fract_x
_atom_site_fract_y
_atom_site_fract_z
_atom_site_U_iso_or_equiv
_atom_site_adp_type
_atom_site_occupancy
_atom_site_symmetry_multiplicity
_atom_site_calc_flag
_atom_site_refinement_flags
_atom_site_disorder_assembly
_atom_site_disorder_group
Al Al -0.09889(8) 0.27778(7) 0.73913(17) 0.0324(3) Uani 1 1 d . . .
B1 B 0.1048(3) 0.3445(3) 0.7634(7) 0.0331(9) Uani 1 1 d . . .
B2 B 0.2840(3) 0.3661(3) 0.7782(7) 0.0324(10) Uani 1 1 d . . .
B3 B 0.1741(3) 0.4942(3) 0.7659(7) 0.0331(9) Uani 1 1 d . . .
B4 B 0.1492(3) 0.6435(3) 0.8838(7) 0.0341(10) Uani 1 1 d . . .
B5 B 0.1605(3) 0.6207(3) 0.5557(6) 0.0312(9) Uani 1 1 d . . .
O1 O 0.03019(17) 0.28757(17) 0.7597(6) 0.0423(7) Uani 1 1 d . . .
O2 O 0.20166(17) 0.31208(17) 0.7564(5) 0.0418(7) Uani 1 1 d . . .
O3 O 0.09095(17) 0.43096(17) 0.7735(5) 0.0396(7) Uani 1 1 d . . .
O4 O 0.37548(19) 0.32943(17) 0.7887(4) 0.0396(7) Uani 1 1 d . . .
O5 O 0.27006(17) 0.45194(16) 0.7901(4) 0.0381(7) Uani 1 1 d . . .
O6 O 0.1581(2) 0.55632(18) 0.9111(4) 0.0386(7) Uani 1 1 d . . .
O7 O 0.1704(2) 0.53513(19) 0.5839(4) 0.0399(7) Uani 1 1 d . . .
O8 O 0.1348(2) 0.69934(19) 1.0190(4) 0.0456(8) Uani 1 1 d . . .
O9 O 0.1509(2) 0.67526(19) 0.7042(4) 0.0399(7) Uani 1 1 d . . .
O10 O 0.1601(2) 0.65140(19) 0.3828(4) 0.0410(7) Uani 1 1 d . . .
C1 C 0.0911(3) 0.3821(3) 0.2498(8) 0.0471(10) Uani 1 1 d . . .
H1A H 0.0556 0.3605 0.1442 0.057 Uiso 1 1 calc R . .
H1B H 0.0560 0.3635 0.3584 0.057 Uiso 1 1 calc R . .
C2 C 0.1939(4) 0.3460(4) 0.2514(11) 0.0784(18) Uani 1 1 d . . .
H2A H 0.2308 0.3687 0.1502 0.118 Uiso 1 1 calc R . .
H2B H 0.1907 0.2847 0.2418 0.118 Uiso 1 1 calc R . .
H2C H 0.2263 0.3614 0.3634 0.118 Uiso 1 1 calc R . .
C3 C 0.0991(5) 0.0499(5) 0.8119(16) 0.117(4) Uani 1 1 d . . .
H3A H 0.1150 0.0526 0.9395 0.176 Uiso 1 1 calc R . .
H3B H 0.1293 0.0000 0.7591 0.176 Uiso 1 1 calc R . .
H3C H 0.0284 0.0468 0.7969 0.176 Uiso 1 1 calc R . .
N1 N 0.0931(2) 0.4776(2) 0.2437(6) 0.0388(7) Uani 1 1 d . . .
H1C H 0.1308 0.4974 0.3342 0.058 Uiso 1 1 calc R . .
H1D H 0.0316 0.4978 0.2559 0.058 Uiso 1 1 calc R . .
H1E H 0.1181 0.4948 0.1373 0.058 Uiso 1 1 calc R . .
N2 N 0.1378(3) 0.1285(2) 0.7182(8) 0.0594(12) Uani 1 1 d . . .
H2D H 0.1041 0.1742 0.7567 0.089 Uiso 1 1 calc R . .
H2E H 0.1303 0.1230 0.5981 0.089 Uiso 1 1 calc R . .
H2F H 0.2019 0.1352 0.7443 0.089 Uiso 1 1 calc R . .
O1W O 0.4499(4) 0.3392(3) 0.1677(7) 0.0909(15) Uani 1 1 d . . .
H1W H 0.5009 0.3573 0.2242 0.136 Uiso 1 1 d R . .
H2W H 0.4281 0.3362 0.0590 0.136 Uiso 1 1 d R . .
O2W O 0.1146(4) 0.1006(4) 0.3473(9) 0.113(2) Uani 1 1 d . . .
H3W H 0.1273 0.0473 0.3402 0.169 Uiso 1 1 d R . .
H4W H 0.1647 0.1323 0.3676 0.169 Uiso 1 1 d R . .

loop_
_atom_site_aniso_label
_atom_site_aniso_U_11
_atom_site_aniso_U_22
_atom_site_aniso_U_33
_atom_site_aniso_U_23
_atom_site_aniso_U_13
_atom_site_aniso_U_12
Al 0.0314(5) 0.0276(5) 0.0380(6) 0.0009(6) -0.0021(6) -0.0009(4)
B1 0.0286(18) 0.033(2) 0.038(2) 0.004(2) -0.002(2) -0.0018(15)
B2 0.0244(18) 0.030(2) 0.043(3) 0.000(2) -0.0009(19) 0.0009(15)
B3 0.0318(19) 0.031(2) 0.037(3) 0.002(2) -0.001(2) 0.0011(15)
B4 0.032(2) 0.038(3) 0.032(2) -0.004(2) -0.0006(19) -0.0032(19)
B5 0.032(2) 0.032(2) 0.030(2) -0.0028(19) -0.0029(18) -0.0021(17)
O1 0.0324(13) 0.0335(14) 0.0611(19) 0.0016(16) 0.0008(16) -0.0024(10)
O2 0.0322(13) 0.0308(14) 0.062(2) -0.0034(16) -0.0034(16) 0.0025(10)
O3 0.0302(12) 0.0307(14) 0.058(2) 0.0025(15) 0.0022(15) 0.0006(10)
O4 0.0320(13) 0.0309(15) 0.0558(19) -0.0026(13) -0.0078(14) 0.0022(10)
O5 0.0273(12) 0.0294(13) 0.058(2) -0.0002(14) -0.0031(14) 0.0018(10)
O6 0.0451(17) 0.0311(16) 0.0394(16) 0.0041(13) 0.0046(13) 0.0034(12)
O7 0.0532(18) 0.0319(16) 0.0345(17) -0.0009(13) -0.0010(14) 0.0002(13)
O8 0.061(2) 0.0401(18) 0.0356(17) -0.0050(15) 0.0061(15) 0.0020(15)
O9 0.0552(17) 0.0264(14) 0.0380(16) 0.0036(12) 0.0006(13) 0.0040(12)
O10 0.0430(16) 0.0395(17) 0.0405(17) 0.0038(14) -0.0027(13) 0.0022(13)
C1 0.054(2) 0.039(2) 0.048(2) -0.004(2) 0.004(2) -0.0016(18)
C2 0.076(3) 0.072(4) 0.087(5) 0.001(4) 0.007(4) 0.033(3)
C3 0.072(4) 0.067(5) 0.212(13) 0.020(6) -0.008(6) -0.008(3)
N1 0.0377(15) 0.0365(18) 0.0423(18) -0.004(2) 0.0021(17) 0.0039(12)
N2 0.053(2) 0.036(2) 0.089(4) -0.008(2) -0.013(2) 0.0000(17)
O1W 0.100(3) 0.083(3) 0.089(3) -0.001(3) -0.030(3) -0.031(3)
O2W 0.093(4) 0.109(4) 0.137(5) -0.053(4) -0.044(4) 0.043(3)

loop_
_atom_type_symbol
_atom_type_description
_atom_type_scat_dispersion_real
_atom_type_scat_dispersion_imag
_atom_type_scat_source
C C 0.0033 0.0016 'International Tables Vol C Tables 4.2.6.8 and 6.1.1.4'
H H 0.0000 0.0000 'International Tables Vol C Tables 4.2.6.8 and 6.1.1.4'
Al Al 0.0645 0.0514 'International Tables Vol C Tables 4.2.6.8 and 6.1.1.4'
B B 0.0013 0.0007 'International Tables Vol C Tables 4.2.6.8 and 6.1.1.4'
N N 0.0061 0.0033 'International Tables Vol C Tables 4.2.6.8 and 6.1.1.4'
O O 0.0106 0.0060 'International Tables Vol C Tables 4.2.6.8 and 6.1.1.4'

loop_
_geom_angle_atom_site_label_1
_geom_angle_atom_site_label_2
_geom_angle_atom_site_label_3
_geom_angle
_geom_angle_site_symmetry_1
_geom_angle_site_symmetry_3
_geom_angle_publ_flag
O8 Al O10 107.66(17) 2_564 2_565 ?
O8 Al O4 109.75(16) 2_564 4_455 ?
O10 Al O4 112.96(17) 2_565 4_455 ?
O8 Al O1 109.95(18) 2_564 . ?
O10 Al O1 111.33(16) 2_565 . ?
O4 Al O1 105.18(13) 4_455 . ?
O1 B1 O3 123.6(3) . . ?
O1 B1 O2 117.3(4) . . ?
O3 B1 O2 119.1(3) . . ?
O5 B2 O4 122.5(3) . . ?
O5 B2 O2 119.5(3) . . ?
O4 B2 O2 118.0(3) . . ?
O6 B3 O5 110.0(3) . . ?
O6 B3 O7 111.5(3) . . ?
O5 B3 O7 109.5(3) . . ?
O6 B3 O3 107.6(3) . . ?
O5 B3 O3 111.1(3) . . ?
O7 B3 O3 107.1(3) . . ?
O8 B4 O6 123.3(4) . . ?
O8 B4 O9 117.9(4) . . ?
O6 B4 O9 118.8(4) . . ?
O10 B5 O7 119.4(4) . . ?
O10 B5 O9 121.1(4) . . ?
O7 B5 O9 119.6(4) . . ?
B1 O1 Al 143.4(3) . . ?
B1 O2 B2 121.0(3) . . ?
B1 O3 B3 123.3(3) . . ?
B2 O4 Al 124.8(2) . 4 ?
B2 O5 B3 124.1(3) . . ?
B4 O6 B3 124.3(4) . . ?
B5 O7 B3 124.4(3) . . ?
B4 O8 Al 150.7(3) . 2_565 ?
B5 O9 B4 121.3(3) . . ?
B5 O10 Al 142.7(3) . 2_564 ?
N1 C1 C2 111.1(4) . . ?
N1 C1 H1A 109.4 . . ?
C2 C1 H1A 109.4 . . ?
N1 C1 H1B 109.4 . . ?
C2 C1 H1B 109.4 . . ?
H1A C1 H1B 108.0 . . ?
C1 C2 H2A 109.5 . . ?
C1 C2 H2B 109.5 . . ?
H2A C2 H2B 109.5 . . ?
C1 C2 H2C 109.5 . . ?
H2A C2 H2C 109.5 . . ?
H2B C2 H2C 109.5 . . ?
N2 C3 H3A 109.5 . . ?
N2 C3 H3B 109.5 . . ?
H3A C3 H3B 109.5 . . ?
N2 C3 H3C 109.5 . . ?
H3A C3 H3C 109.5 . . ?
H3B C3 H3C 109.5 . . ?
C1 N1 H1C 109.5 . . ?
C1 N1 H1D 109.5 . . ?
H1C N1 H1D 109.5 . . ?
C1 N1 H1E 109.5 . . ?
H1C N1 H1E 109.5 . . ?
H1D N1 H1E 109.5 . . ?
C3 N2 H2D 109.5 . . ?
C3 N2 H2E 109.5 . . ?
H2D N2 H2E 109.5 . . ?
C3 N2 H2F 109.5 . . ?
H2D N2 H2F 109.5 . . ?
H2E N2 H2F 109.5 . . ?
H1W O1W H2W 138.9 . . ?
H3W O2W H4W 114.7 . . ?

loop_
_geom_bond_atom_site_label_1
_geom_bond_atom_site_label_2
_geom_bond_distance
_geom_bond_site_symmetry_2
_geom_bond_publ_flag
Al O8 1.721(4) 2_564 ?
Al O10 1.734(3) 2_565 ?
Al O4 1.746(3) 4_455 ?
Al O1 1.750(3) . ?
B1 O1 1.341(5) . ?
B1 O3 1.364(5) . ?
B1 O2 1.399(5) . ?
B2 O5 1.355(5) . ?
B2 O4 1.360(5) . ?
B2 O2 1.401(5) . ?
B3 O6 1.455(6) . ?
B3 O5 1.461(5) . ?
B3 O7 1.479(6) . ?
B3 O3 1.492(5) . ?
B4 O8 1.333(6) . ?
B4 O6 1.380(6) . ?
B4 O9 1.406(6) . ?
B5 O10 1.354(6) . ?
B5 O7 1.357(6) . ?
B5 O9 1.387(6) . ?
O4 Al 1.746(3) 4 ?
O8 Al 1.721(4) 2_565 ?
O10 Al 1.734(3) 2_564 ?
C1 N1 1.492(5) . ?
C1 C2 1.493(7) . ?
C1 H1A 0.9700 . ?
C1 H1B 0.9700 . ?
C2 H2A 0.9600 . ?
C2 H2B 0.9600 . ?
C2 H2C 0.9600 . ?
C3 N2 1.499(9) . ?
C3 H3A 0.9600 . ?
C3 H3B 0.9600 . ?
C3 H3C 0.9600 . ?
N1 H1C 0.8900 . ?
N1 H1D 0.8900 . ?
N1 H1E 0.8900 . ?
N2 H2D 0.8900 . ?
N2 H2E 0.8900 . ?
N2 H2F 0.8900 . ?
O1W H1W 0.8499 . ?
O1W H2W 0.8500 . ?
O2W H3W 0.8499 . ?
O2W H4W 0.8500 . ?

loop_
_geom_hbond_atom_site_label_D
_geom_hbond_atom_site_label_H
_geom_hbond_atom_site_label_A
_geom_hbond_distance_DH
_geom_hbond_distance_HA
_geom_hbond_distance_DA
_geom_hbond_angle_DHA
_geom_hbond_site_symmetry_A
N1 H1C O7 0.89 1.99 2.846(5) 159.8 .
N1 H1C O10 0.89 2.46 3.033(5) 122.5 .
N1 H1D O3 0.89 1.99 2.866(4) 166.7 2_564
N1 H1E O6 0.89 1.99 2.865(6) 167.7 1_554
N2 H2D O1 0.89 2.03 2.888(5) 161.9 .
N2 H2D O2 0.89 2.52 3.002(5) 114.7 .
N2 H2E O2W 0.89 1.88 2.770(8) 174.9 .
N2 H2F O10 0.89 2.13 2.996(5) 163.9 3_545
O1W H1W O2W 0.85 1.89 2.743(7) 179.0 4
O1W H2W O4 0.85 2.11 2.956(6) 179.4 1_554
O2W H3W O5 0.85 2.06 2.822(5) 148.4 3_544
